data_4310285
loop_
_publ_author_name
'Galina S. Matouzenko'
'Azzedine Bousseksou'
'Serguei A. Borshch'
'Monique Perrin'
'Samir Zein'
'Lionel Salmon'
'Gabor Molnar'
'Sylvain Lecocq'

_publ_contact_author_name 'Mme Galina MATOUZENKO'
_publ_section_title
;
 Cooperative Spin Crossover and Order-Disorder Phenomena in a Mononuclear
 Compound [Fe(DAPP)(abpt)](ClO4)2 [DAPP =
 [Bis(3-aminopropyl)(2-pyridylmethyl)amine], abpt =
 4-Amino-3,5-bis(pyridin-2-yl)-1,2,4-triazole]
;
_journal_name_full 'Inorganic Chemistry'
_journal_page_first 227
_journal_page_last 236
_journal_paper_doi 10.1021/ic034450e
_journal_volume 43
_journal_year 2004
_chemical_compound_source 'Local laboratory'
_chemical_formula_moiety 'C24 H32 Cl2 Fe N10 O8 '
_chemical_formula_sum 'C24 H32 Cl2 Fe N10 O8'
_chemical_formula_weight 715.335
_space_group_IT_number 14
_symmetry_cell_setting monoclinic
_symmetry_space_group_name_Hall '-P 2yn'
_symmetry_space_group_name_H-M 'P 1 21/n 1'
_atom_sites_solution_hydrogens geom
_atom_sites_solution_primary direct
_atom_sites_solution_secondary difmap
_audit_creation_method maXus
_cell_angle_alpha 90.000(2)
_cell_angle_beta 98.083(2)
_cell_angle_gamma 90.000(2)
_cell_formula_units_Z 4
_cell_length_a 9.4055(3)
_cell_length_b 26.2237(5)
_cell_length_c 12.3380(10)
_cell_measurement_reflns_used 19646
_cell_measurement_temperature 183
_cell_measurement_theta_max 23.817
_cell_measurement_theta_min 0.998
_cell_volume 3012.9(3)
_computing_data_collection KappaCCD
_computing_data_reduction 'Denzo and Scalepak (Otwinowski & Minor, 1997)'
_computing_molecular_graphics PLATON
_computing_structure_refinement 'SHELXL-97 (Sheldrick,  1997)'
_computing_structure_solution 'SIR92 (Altomare et al., 1994)'
_diffrn_measured_fraction_theta_full 0.964
_diffrn_measured_fraction_theta_max 0.964
_diffrn_measurement_device_type 'NONIUS Kappa CCD'
_diffrn_measurement_method 'area detector'
_diffrn_radiation_source 'fine-focus sealed tube'
_diffrn_radiation_type ' MoK\a'
_diffrn_radiation_wavelength_id all
_diffrn_reflns_limit_h_max 10
_diffrn_reflns_limit_h_min -10
_diffrn_reflns_limit_k_max 29
_diffrn_reflns_limit_k_min -28
_diffrn_reflns_limit_l_max 14
_diffrn_reflns_limit_l_min -12
_diffrn_reflns_number 24194
_diffrn_reflns_theta_full 23.81
_diffrn_reflns_theta_max 23.82
_exptl_absorpt_coefficient_mu 0.743
_exptl_absorpt_correction_T_max 0.928
_exptl_absorpt_correction_T_min 0.726
_exptl_absorpt_correction_type integration
_exptl_absorpt_process_details
;
Gaussian integration (Coppens, 1970)
;
_exptl_crystal_colour Red
_exptl_crystal_density_diffrn 1.577
_exptl_crystal_density_method 'not measured'
_exptl_crystal_description Prism
_exptl_crystal_size_max 0.50
_exptl_crystal_size_mid 0.40
_exptl_crystal_size_min 0.10
_refine_diff_density_max 1.632
_refine_diff_density_min -1.812
_refine_diff_density_rms 0.119
_refine_ls_extinction_method none
_refine_ls_goodness_of_fit_ref 1.318
_refine_ls_hydrogen_treatment refxyz
_refine_ls_matrix_type full
_refine_ls_number_parameters 430
_refine_ls_number_reflns 4582
_refine_ls_number_restraints 24
_refine_ls_restrained_S_all 1.321
_refine_ls_R_factor_all 0.0941
_refine_ls_R_factor_gt 0.0802
_refine_ls_shift/su_max 6.176
_refine_ls_shift/su_mean 0.321
_refine_ls_structure_factor_coef Fsqd
_refine_ls_weighting_details 'calc w=1/[\s^2^(Fo^2^)+(0.0958P)^2^+4.1497P] where P=(Fo^2^+2Fc^2^)/3'
_refine_ls_weighting_scheme calc
_refine_ls_wR_factor_gt 0.2091
_refine_ls_wR_factor_ref 0.2182
_reflns_number_gt 3753
_reflns_number_total 4582
_reflns_threshold_expression >2sigma(I)
_cod_data_source_file ic034450esi20031024_010449.cif
_cod_data_source_block global
_cod_depositor_comments
;
The following automatic conversions were performed:
'_symmetry_cell_setting' value 'Monoclinic' changed to 'monoclinic'
according to '/home/saulius/struct/CIF-dictionaries/cif_core.dic'
dictionary named 'cif_core.dic' version 2.4.1 from 2010-06-29.

Automatic conversion script
Id: cif_fix_enum 1527 2010-12-29 10:47:43Z saulius 
;
_cod_original_sg_symbol_H-M 'P 21/n '
_cod_original_formula_sum 'C24 H32 Cl2 Fe N10 O8 '
_cod_database_code 4310285

loop_
_symmetry_equiv_pos_as_xyz
+X,+Y,+Z
-X,-Y,-Z
'-X+ 1/2,+Y+ 1/2,-Z+ 1/2'
'+X+ 1/2,-Y+ 1/2,+Z+ 1/2'

loop_
_atom_site_label
_atom_site_type_symbol
_atom_site_fract_x
_atom_site_fract_y
_atom_site_fract_z
_atom_site_U_iso_or_equiv
_atom_site_adp_type
_atom_site_occupancy
_atom_site_calc_flag
_atom_site_refinement_flags
_atom_site_disorder_assembly
_atom_site_disorder_group
Fe1 Fe 0.18992(8) 0.13337(3) 0.98413(6) 0.0276(3) Uani 1 d . . .
N1 N 0.4134(5) 0.13894(18) 1.0662(4) 0.0326(11) Uani 1 d . . .
N2 N 0.0927(5) 0.15623(19) 1.1242(4) 0.0406(12) Uani 1 d . . .
H2A H 0.0307 0.1816 1.1025 0.049 Uiso 1 calc R . .
H2B H 0.0403 0.1297 1.1427 0.049 Uiso 1 calc R . .
N3 N 0.1643(5) 0.05343(19) 1.0198(4) 0.0412(12) Uani 1 d . . .
H3A H 0.1235 0.0511 1.0814 0.049 Uiso 1 calc R . .
H3B H 0.1022 0.0399 0.9652 0.049 Uiso 1 calc R . .
N4 N 0.2425(5) 0.21152(17) 0.9519(4) 0.0345(11) Uani 1 d . . .
N5 N -0.0087(5) 0.13798(18) 0.8634(4) 0.0362(11) Uani 1 d . . .
N6 N 0.2540(5) 0.10965(17) 0.8307(3) 0.0287(10) Uani 1 d . . .
N60 N 0.2107(5) 0.09922(16) 0.6542(3) 0.0274(10) Uani 1 d . . .
N61 N 0.3800(5) 0.09351(17) 0.7954(3) 0.0309(10) Uani 1 d . . .
N63 N 0.4296(6) 0.07905(18) 0.5128(4) 0.0389(12) Uani 1 d . . .
N600 N 0.1339(5) 0.0973(2) 0.5475(4) 0.0394(12) Uani 1 d . . .
H60A H 0.0444 0.1054 0.5365 0.047 Uiso 1 calc R . .
H60B H 0.1766 0.0882 0.4934 0.047 Uiso 1 calc R . .
C20 C 0.4357(6) 0.1606(3) 1.1797(5) 0.0480(16) Uani 1 d GD . .
H20C H 0.4599 0.1291 1.2194 0.058 Uiso 0.69(2) d PG . .
H20D H 0.5237 0.1801 1.1823 0.058 Uiso 0.69(2) d PG . .
H20A H 0.4512 0.1972 1.1835 0.058 Uiso 0.31(2) d PG . .
H20B H 0.5278 0.1444 1.2022 0.058 Uiso 0.31(2) d PG . .
C21A C 0.3266(7) 0.1942(3) 1.2162(8) 0.058(4) Uani 0.69(2) d PGD . .
H21A H 0.3599 0.2080 1.2882 0.070 Uiso 0.69(2) d PG . .
H21B H 0.2401 0.2127 1.1876 0.070 Uiso 0.69(2) d PG . .
C21B C 0.3278(9) 0.1517(7) 1.2530(10) 0.029(6) Uani 0.31(2) d PGD . .
H21C H 0.3137 0.1225 1.2986 0.035 Uiso 0.31(2) d PG . .
H21D H 0.3796 0.1770 1.3006 0.035 Uiso 0.31(2) d PG . .
C22 C 0.1834(7) 0.1734(4) 1.2241(6) 0.073(3) Uani 1 d GD . .
H22C H 0.1257 0.1742 1.2833 0.088 Uiso 0.69(2) d PG . .
H22D H 0.2709 0.1551 1.2507 0.088 Uiso 0.69(2) d PG . .
H22A H 0.1209 0.2012 1.2389 0.088 Uiso 0.31(2) d PG . .
H22B H 0.1955 0.1518 1.2886 0.088 Uiso 0.31(2) d PG . .
C30 C 0.2957(7) 0.0218(3) 1.0340(5) 0.0500(17) Uani 1 d . . .
H30A H 0.3272 0.0169 0.9632 0.060 Uiso 1 calc R . .
H30B H 0.2728 -0.0115 1.0613 0.060 Uiso 1 calc R . .
C31 C 0.4176(7) 0.0447(3) 1.1118(5) 0.0487(16) Uani 1 d . . .
H31A H 0.3805 0.0556 1.1775 0.058 Uiso 1 calc R . .
H31B H 0.4884 0.0183 1.1328 0.058 Uiso 1 calc R . .
C32 C 0.4913(7) 0.0891(3) 1.0673(5) 0.0456(16) Uani 1 d . . .
H32A H 0.5063 0.0811 0.9930 0.055 Uiso 1 calc R . .
H32B H 0.5851 0.0931 1.1104 0.055 Uiso 1 calc R . .
C40 C 0.1527(8) 0.2505(2) 0.9247(5) 0.0451(15) Uani 1 d . . .
H40 H 0.0543 0.2451 0.9203 0.054 Uiso 1 calc R . .
C41 C 0.2018(11) 0.2981(3) 0.9034(6) 0.067(2) Uani 1 d . . .
H41 H 0.1369 0.3245 0.8849 0.081 Uiso 1 calc R . .
C42 C 0.3473(10) 0.3070(3) 0.9093(5) 0.066(2) Uani 1 d . . .
H42 H 0.3816 0.3389 0.8925 0.079 Uiso 1 calc R . .
C43 C 0.4399(9) 0.2677(3) 0.9405(5) 0.057(2) Uani 1 d . . .
H43 H 0.5386 0.2728 0.9476 0.069 Uiso 1 calc R . .
C44 C 0.3845(7) 0.2196(2) 0.9618(4) 0.0381(14) Uani 1 d . . .
C45 C 0.4790(6) 0.1751(3) 0.9936(5) 0.0421(15) Uani 1 d . . .
H45A H 0.4973 0.1572 0.9281 0.051 Uiso 1 calc R . .
H45B H 0.5703 0.1870 1.0314 0.051 Uiso 1 calc R . .
C50 C -0.1366(6) 0.1559(3) 0.8823(5) 0.0432(15) Uani 1 d . . .
H50 H -0.1524 0.1597 0.9546 0.052 Uiso 1 calc R . .
C51 C -0.2451(6) 0.1690(2) 0.8012(5) 0.0434(15) Uani 1 d . . .
H51 H -0.3316 0.1817 0.8182 0.052 Uiso 1 calc R . .
C52 C -0.2230(6) 0.1628(2) 0.6936(5) 0.0419(14) Uani 1 d . . .
H52 H -0.2946 0.1714 0.6367 0.050 Uiso 1 calc R . .
C53 C -0.0934(6) 0.1436(2) 0.6715(5) 0.0367(13) Uani 1 d . . .
H53 H -0.0771 0.1389 0.5995 0.044 Uiso 1 calc R . .
C54 C 0.0105(6) 0.13160(19) 0.7565(4) 0.0278(12) Uani 1 d . . .
C60 C 0.1545(5) 0.11302(19) 0.7449(4) 0.0259(11) Uani 1 d . . .
C61 C 0.3518(6) 0.08785(19) 0.6891(4) 0.0294(12) Uani 1 d . . .
C62 C 0.4610(6) 0.0727(2) 0.6217(4) 0.0310(12) Uani 1 d . . .
C64 C 0.5350(8) 0.0658(2) 0.4543(5) 0.0483(17) Uani 1 d . . .
H64 H 0.5170 0.0702 0.3788 0.058 Uiso 1 calc R . .
C65 C 0.6650(7) 0.0468(2) 0.4970(6) 0.0475(16) Uani 1 d . . .
H65 H 0.7333 0.0387 0.4521 0.057 Uiso 1 calc R . .
C66 C 0.6928(7) 0.0397(2) 0.6075(6) 0.0482(16) Uani 1 d . . .
H66 H 0.7805 0.0264 0.6390 0.058 Uiso 1 calc R . .
C67 C 0.5903(6) 0.0525(2) 0.6718(5) 0.0388(14) Uani 1 d . . .
H67 H 0.6071 0.0478 0.7472 0.047 Uiso 1 calc R . .
Cl1 Cl 0.33120(16) 0.23029(5) 0.61480(12) 0.0473(4) Uani 1 d D . .
O11 O 0.3198(5) 0.28274(11) 0.6008(5) 0.100(2) Uani 1 d D . .
O12 O 0.2254(5) 0.21355(17) 0.6744(4) 0.119(3) Uani 1 d D . .
O13 O 0.3135(5) 0.2066(2) 0.5133(3) 0.128(3) Uani 1 d D . .
O14 O 0.4654(4) 0.21840(18) 0.6709(4) 0.139(4) Uani 1 d D . .
Cl2 Cl 0.92700(18) 0.03074(6) 0.26331(14) 0.0551(5) Uani 1 d D . .
O21 O 0.9978(5) 0.00108(18) 0.1945(3) 0.0839(18) Uani 1 d D . .
O22 O 0.9744(6) 0.0175(3) 0.3716(3) 0.136(5) Uani 1 d D . .
O23 O 0.7801(3) 0.0220(2) 0.2405(4) 0.107(2) Uani 1 d D . .
O24 O 0.9553(7) 0.08187(12) 0.2475(6) 0.295(14) Uani 1 d D . .

loop_
_atom_site_aniso_label
_atom_site_aniso_U_11
_atom_site_aniso_U_22
_atom_site_aniso_U_33
_atom_site_aniso_U_23
_atom_site_aniso_U_13
_atom_site_aniso_U_12
Fe1 0.0268(5) 0.0336(5) 0.0215(5) -0.0021(3) 0.0004(3) 0.0034(3)
N1 0.025(2) 0.050(3) 0.022(2) -0.004(2) 0.0024(18) 0.003(2)
N2 0.039(3) 0.041(3) 0.039(3) 0.000(2) -0.001(2) 0.009(2)
N3 0.047(3) 0.043(3) 0.033(3) -0.003(2) 0.007(2) -0.003(2)
N4 0.045(3) 0.038(3) 0.020(2) 0.0002(19) 0.000(2) -0.005(2)
N5 0.036(3) 0.044(3) 0.029(3) 0.000(2) 0.008(2) 0.006(2)
N6 0.027(2) 0.036(2) 0.023(2) 0.0033(19) 0.0033(18) 0.0049(19)
N60 0.029(2) 0.032(2) 0.021(2) 0.0007(18) 0.0018(18) 0.0011(18)
N61 0.032(3) 0.040(3) 0.021(2) -0.0007(19) 0.0053(19) 0.0052(19)
N63 0.050(3) 0.044(3) 0.024(3) 0.001(2) 0.012(2) 0.004(2)
N600 0.033(3) 0.064(3) 0.019(2) -0.005(2) 0.000(2) 0.011(2)
C20 0.043(4) 0.071(5) 0.027(3) -0.005(3) -0.007(3) 0.005(3)
C21A 0.058(7) 0.080(9) 0.033(6) -0.020(5) -0.007(5) 0.013(6)
C21B 0.036(11) 0.040(13) 0.012(9) 0.001(8) 0.002(7) 0.007(8)
C22 0.054(5) 0.128(8) 0.038(4) -0.031(5) 0.008(3) -0.009(5)
C30 0.070(5) 0.038(3) 0.042(4) -0.003(3) 0.008(3) 0.010(3)
C31 0.053(4) 0.057(4) 0.035(3) 0.004(3) 0.003(3) 0.023(3)
C32 0.034(3) 0.066(4) 0.035(3) -0.001(3) -0.001(3) 0.019(3)
C40 0.058(4) 0.039(3) 0.033(3) 0.002(3) -0.013(3) 0.004(3)
C41 0.113(7) 0.045(4) 0.034(4) 0.006(3) -0.024(4) 0.001(4)
C42 0.115(7) 0.048(4) 0.029(4) 0.007(3) -0.005(4) -0.031(5)
C43 0.079(5) 0.065(5) 0.029(3) -0.003(3) 0.011(3) -0.037(4)
C44 0.051(4) 0.046(3) 0.017(3) -0.008(2) 0.005(2) -0.015(3)
C45 0.033(3) 0.062(4) 0.033(3) -0.007(3) 0.010(3) -0.013(3)
C50 0.033(3) 0.067(4) 0.032(3) -0.002(3) 0.012(3) 0.009(3)
C51 0.034(3) 0.052(4) 0.046(4) 0.003(3) 0.011(3) 0.011(3)
C52 0.031(3) 0.051(4) 0.042(4) 0.008(3) 0.000(3) 0.007(3)
C53 0.035(3) 0.046(3) 0.028(3) 0.002(2) 0.004(2) 0.000(3)
C54 0.030(3) 0.031(3) 0.023(3) 0.001(2) 0.005(2) -0.002(2)
C60 0.033(3) 0.024(3) 0.020(3) 0.000(2) 0.003(2) 0.003(2)
C61 0.036(3) 0.027(3) 0.026(3) -0.001(2) 0.007(2) 0.000(2)
C62 0.037(3) 0.028(3) 0.030(3) -0.003(2) 0.009(2) 0.003(2)
C64 0.074(5) 0.046(4) 0.029(3) -0.004(3) 0.022(3) 0.001(3)
C65 0.049(4) 0.046(4) 0.052(4) -0.012(3) 0.025(3) 0.002(3)
C66 0.041(4) 0.053(4) 0.052(4) -0.004(3) 0.012(3) 0.011(3)
C67 0.042(3) 0.041(3) 0.033(3) -0.008(3) 0.007(3) 0.004(3)
Cl1 0.0536(10) 0.0458(9) 0.0407(9) 0.0072(7) 0.0004(7) -0.0069(7)
O11 0.053(3) 0.068(4) 0.170(7) 0.058(4) -0.015(4) -0.008(3)
O12 0.196(8) 0.073(4) 0.110(5) -0.020(4) 0.100(6) -0.057(5)
O13 0.106(6) 0.213(10) 0.069(5) -0.055(5) 0.030(4) -0.043(6)
O14 0.129(7) 0.144(7) 0.122(7) -0.041(5) -0.062(5) 0.087(6)
Cl2 0.0625(11) 0.0463(9) 0.0601(11) -0.0110(8) 0.0211(9) -0.0093(8)
O21 0.090(4) 0.105(5) 0.059(4) -0.023(3) 0.020(3) 0.006(4)
O22 0.103(6) 0.232(12) 0.069(6) -0.053(7) -0.001(5) 0.056(7)
O23 0.072(4) 0.157(7) 0.089(5) 0.005(5) 0.002(4) 0.004(4)
O24 0.41(2) 0.083(7) 0.45(3) -0.026(11) 0.29(3) -0.077(10)

loop_
_atom_type_symbol
_atom_type_description
_atom_type_scat_dispersion_real
_atom_type_scat_dispersion_imag
_atom_type_scat_source
C C 0.0033 0.0016 'International Tables Vol C Tables 4.2.6.8 and 6.1.1.4'
H H 0.0000 0.0000 'International Tables Vol C Tables 4.2.6.8 and 6.1.1.4'
Fe Fe 0.3463 0.8444 'International Tables Vol C Tables 4.2.6.8 and 6.1.1.4'
Cl Cl 0.1484 0.1585 'International Tables Vol C Tables 4.2.6.8 and 6.1.1.4'
O O 0.0106 0.0060 'International Tables Vol C Tables 4.2.6.8 and 6.1.1.4'
N N 0.0061 0.0033 'International Tables Vol C Tables 4.2.6.8 and 6.1.1.4'

loop_
_diffrn_radiation_wavelength
0.71073

loop_
_exptl_crystal_face_index_h
_exptl_crystal_face_index_k
_exptl_crystal_face_index_l
_exptl_crystal_face_perp_dist
1 8 -5 0.050
-1 -8 5 0.050
0 0 -1 0.200
0 0 1 0.200
9 -1 0 0.100
-9 1 0 0.400

loop_
_geom_angle_atom_site_label_1
_geom_angle_atom_site_label_2
_geom_angle_atom_site_label_3
_geom_angle
_geom_angle_site_symmetry_1
_geom_angle_site_symmetry_3
_geom_angle_publ_flag
N2 Fe1 N6 171.17(18) . . ?
N2 Fe1 N4 91.02(19) . . ?
N6 Fe1 N4 90.71(17) . . ?
N2 Fe1 N3 91.98(19) . . ?
N6 Fe1 N3 87.25(18) . . ?
N4 Fe1 N3 173.24(19) . . ?
N2 Fe1 N1 95.62(18) . . ?
N6 Fe1 N1 93.21(16) . . ?
N4 Fe1 N1 78.10(17) . . ?
N3 Fe1 N1 95.58(19) . . ?
N2 Fe1 N5 96.37(18) . . ?
N6 Fe1 N5 74.94(16) . . ?
N4 Fe1 N5 90.99(17) . . ?
N3 Fe1 N5 94.69(19) . . ?
N1 Fe1 N5 163.91(18) . . ?
C45 N1 C32 108.4(4) . . ?
C45 N1 C20 107.7(5) . . ?
C32 N1 C20 108.6(4) . . ?
C45 N1 Fe1 102.3(3) . . ?
C32 N1 Fe1 112.3(4) . . ?
C20 N1 Fe1 117.0(3) . . ?
C22 N2 Fe1 119.9(4) . . ?
C22 N2 H2A 107.5 . . ?
Fe1 N2 H2A 107.4 . . ?
C22 N2 H2B 107.3 . . ?
Fe1 N2 H2B 107.3 . . ?
H2A N2 H2B 106.9 . . ?
C30 N3 Fe1 116.9(4) . . ?
C30 N3 H3A 108.1 . . ?
Fe1 N3 H3A 108.0 . . ?
C30 N3 H3B 108.1 . . ?
Fe1 N3 H3B 108.0 . . ?
H3A N3 H3B 107.3 . . ?
C40 N4 C44 119.2(5) . . ?
C40 N4 Fe1 128.2(4) . . ?
C44 N4 Fe1 112.6(4) . . ?
C50 N5 C54 117.0(5) . . ?
C50 N5 Fe1 126.3(4) . . ?
C54 N5 Fe1 115.3(3) . . ?
C60 N6 N61 108.1(4) . . ?
C60 N6 Fe1 115.6(3) . . ?
N61 N6 Fe1 136.1(3) . . ?
C60 N60 C61 105.8(4) . . ?
C60 N60 N600 125.0(4) . . ?
C61 N60 N600 129.2(4) . . ?
C61 N61 N6 106.7(4) . . ?
C62 N63 C64 115.3(5) . . ?
N60 N600 H60A 120.0 . . ?
N60 N600 H60B 120.0 . . ?
H60A N600 H60B 120.0 . . ?
C21A C20 C21B 48.3(8) . . ?
C21A C20 N1 120.1(6) . . ?
C21B C20 N1 119.8(9) . . ?
C21A C20 H20C 118.7 . . ?
C21B C20 H20C 71.8 . . ?
N1 C20 H20C 98.1 . . ?
C21A C20 H20D 107.7 . . ?
C21B C20 H20D 136.3 . . ?
N1 C20 H20D 103.8 . . ?
H20C C20 H20D 107.0 . . ?
C21A C20 H20A 60.0 . . ?
C21B C20 H20A 103.9 . . ?
N1 C20 H20A 114.9 . . ?
H20C C20 H20A 142.5 . . ?
H20D C20 H20A 49.9 . . ?
C21A C20 H20B 143.9 . . ?
C21B C20 H20B 114.9 . . ?
N1 C20 H20B 95.9 . . ?
H20C C20 H20B 49.2 . . ?
H20D C20 H20B 59.7 . . ?
H20A C20 H20B 107.2 . . ?
C21B C21A C20 65.8(4) . . ?
C21B C21A C22 65.8(4) . . ?
C20 C21A C22 118.9(6) . . ?
C21B C21A H20A 102.3 . . ?
C20 C21A H20A 40.5 . . ?
C22 C21A H20A 157.2 . . ?
C21B C21A H21A 90.9 . . ?
C20 C21A H21A 110.8 . . ?
C22 C21A H21A 105.0 . . ?
H20A C21A H21A 94.3 . . ?
C21B C21A H21B 124.2 . . ?
C20 C21A H21B 140.6 . . ?
C22 C21A H21B 58.6 . . ?
H20A C21A H21B 127.3 . . ?
H21A C21A H21B 107.1 . . ?
C21B C21A H21D 48.0 . . ?
C20 C21A H21D 79.3 . . ?
C22 C21A H21D 94.4 . . ?
H20A C21A H21D 90.6 . . ?
H21A C21A H21D 44.9 . . ?
H21B C21A H21D 137.9 . . ?
C21B C21A H22D 25.2 . . ?
C20 C21A H22D 87.5 . . ?
C22 C21A H22D 40.8 . . ?
H20A C21A H22D 126.5 . . ?
H21A C21A H22D 95.2 . . ?
H21B C21A H22D 99.3 . . ?
H21D C21A H22D 62.1 . . ?
C21A C21B C22 65.8(4) . . ?
C21A C21B C20 65.8(4) . . ?
C22 C21B C20 118.9(6) . . ?
C21A C21B H20C 103.1 . . ?
C22 C21B H20C 150.0 . . ?
C20 C21B H20C 38.3 . . ?
C21A C21B H21A 38.5 . . ?
C22 C21B H21A 80.6 . . ?
C20 C21B H21A 84.1 . . ?
H20C C21B H21A 108.6 . . ?
C21A C21B H21C 162.9 . . ?
C22 C21B H21C 104.4 . . ?
C20 C21B H21C 130.1 . . ?
H20C C21B H21C 92.0 . . ?
H21A C21B H21C 128.7 . . ?
C21A C21B H21D 64.6 . . ?
C22 C21B H21D 104.5 . . ?
C20 C21B H21D 86.1 . . ?
H20C C21B H21D 94.1 . . ?
H21A C21B H21D 28.5 . . ?
H21C C21B H21D 106.8 . . ?
C21A C21B H22D 82.7 . . ?
C22 C21B H22D 17.7 . . ?
C20 C21B H22D 135.0 . . ?
H20C C21B H22D 155.8 . . ?
H21A C21B H22D 90.7 . . ?
H21C C21B H22D 86.8 . . ?
H21D C21B H22D 109.3 . . ?
C21A C21B H22B 99.0 . . ?
C22 C21B H22B 39.7 . . ?
C20 C21B H22B 158.3 . . ?
H20C C21B H22B 156.7 . . ?
H21A C21B H22B 93.3 . . ?
H21C C21B H22B 67.3 . . ?
H21D C21B H22B 101.9 . . ?
H22D C21B H22B 23.3 . . ?
N2 C22 C21B 119.6(9) . . ?
N2 C22 C21A 119.2(6) . . ?
C21B C22 C21A 48.3(8) . . ?
N2 C22 H21B 100.0 . . ?
C21B C22 H21B 88.9 . . ?
C21A C22 H21B 40.6 . . ?
N2 C22 H22C 108.6 . . ?
C21B C22 H22C 114.9 . . ?
C21A C22 H22C 131.0 . . ?
H21B C22 H22C 123.8 . . ?
N2 C22 H22D 119.9 . . ?
C21B C22 H22D 9.7 . . ?
C21A C22 H22D 57.6 . . ?
H21B C22 H22D 98.2 . . ?
H22C C22 H22D 107.1 . . ?
N2 C22 H22A 95.3 . . ?
C21B C22 H22A 144.0 . . ?
C21A C22 H22A 108.6 . . ?
H21B C22 H22A 75.7 . . ?
H22C C22 H22A 54.8 . . ?
H22D C22 H22A 144.8 . . ?
N2 C22 H22B 119.9 . . ?
C21B C22 H22B 64.9 . . ?
C21A C22 H22B 105.5 . . ?
H21B C22 H22B 139.1 . . ?
H22C C22 H22B 53.7 . . ?
H22D C22 H22B 55.7 . . ?
H22A C22 H22B 106.7 . . ?
N3 C30 C31 113.5(5) . . ?
N3 C30 H30A 108.9 . . ?
C31 C30 H30A 109.0 . . ?
N3 C30 H30B 108.7 . . ?
C31 C30 H30B 108.8 . . ?
H30A C30 H30B 107.7 . . ?
C32 C31 C30 115.1(5) . . ?
C32 C31 H31A 108.5 . . ?
C30 C31 H31A 108.6 . . ?
C32 C31 H31B 108.4 . . ?
C30 C31 H31B 108.4 . . ?
H31A C31 H31B 107.5 . . ?
C31 C32 N1 115.5(5) . . ?
C31 C32 H32A 108.4 . . ?
N1 C32 H32A 108.3 . . ?
C31 C32 H32B 108.5 . . ?
N1 C32 H32B 108.4 . . ?
H32A C32 H32B 107.5 . . ?
N4 C40 C41 121.7(7) . . ?
N4 C40 H40 119.3 . . ?
C41 C40 H40 119.0 . . ?
C40 C41 C42 120.2(7) . . ?
C40 C41 H41 120.0 . . ?
C42 C41 H41 119.8 . . ?
C43 C42 C41 118.2(6) . . ?
C43 C42 H42 121.0 . . ?
C41 C42 H42 120.8 . . ?
C42 C43 C44 119.4(7) . . ?
C42 C43 H43 120.2 . . ?
C44 C43 H43 120.4 . . ?
N4 C44 C43 121.1(6) . . ?
N4 C44 C45 116.8(5) . . ?
C43 C44 C45 122.1(6) . . ?
N1 C45 C44 112.0(5) . . ?
N1 C45 H45A 109.2 . . ?
C44 C45 H45A 109.2 . . ?
N1 C45 H45B 109.3 . . ?
C44 C45 H45B 109.2 . . ?
H45A C45 H45B 107.9 . . ?
N5 C50 C51 123.7(6) . . ?
N5 C50 H50 118.1 . . ?
C51 C50 H50 118.2 . . ?
C50 C51 C52 118.4(5) . . ?
C50 C51 H51 120.8 . . ?
C52 C51 H51 120.8 . . ?
C51 C52 C53 119.2(6) . . ?
C51 C52 H52 120.4 . . ?
C53 C52 H52 120.4 . . ?
C54 C53 C52 119.3(6) . . ?
C54 C53 H53 120.3 . . ?
C52 C53 H53 120.4 . . ?
N5 C54 C53 122.3(5) . . ?
N5 C54 C60 112.6(5) . . ?
C53 C54 C60 125.0(5) . . ?
N6 C60 N60 109.4(4) . . ?
N6 C60 C54 120.5(5) . . ?
N60 C60 C54 130.1(5) . . ?
N61 C61 N60 109.9(4) . . ?
N61 C61 C62 122.7(5) . . ?
N60 C61 C62 127.3(5) . . ?
N63 C62 C67 123.2(5) . . ?
N63 C62 C61 117.5(5) . . ?
C67 C62 C61 119.3(5) . . ?
N63 C64 C65 125.2(6) . . ?
N63 C64 H64 117.3 . . ?
C65 C64 H64 117.5 . . ?
C64 C65 C66 118.2(6) . . ?
C64 C65 H65 120.8 . . ?
C66 C65 H65 121.0 . . ?
C65 C66 C67 119.5(6) . . ?
C65 C66 H66 120.2 . . ?
C67 C66 H66 120.2 . . ?
C66 C67 C62 118.5(6) . . ?
C66 C67 H67 120.8 . . ?
C62 C67 H67 120.7 . . ?
O13 Cl1 O14 109.63(9) . . ?
O13 Cl1 O11 109.51(9) . . ?
O14 Cl1 O11 109.50(9) . . ?
O13 Cl1 O12 109.43(9) . . ?
O14 Cl1 O12 109.48(9) . . ?
O11 Cl1 O12 109.28(9) . . ?
O24 Cl2 O22 109.56(9) . . ?
O24 Cl2 O21 109.73(9) . . ?
O22 Cl2 O21 109.30(9) . . ?
O24 Cl2 O23 109.66(9) . . ?
O22 Cl2 O23 109.16(9) . . ?
O21 Cl2 O23 109.42(9) . . ?

loop_
_geom_bond_atom_site_label_1
_geom_bond_atom_site_label_2
_geom_bond_distance
_geom_bond_site_symmetry_2
_geom_bond_publ_flag
Fe1 N2 2.151(5) . ?
Fe1 N6 2.158(4) . ?
Fe1 N4 2.158(5) . ?
Fe1 N3 2.162(5) . ?
Fe1 N1 2.206(5) . ?
Fe1 N5 2.223(5) . ?
N1 C45 1.496(8) . ?
N1 C32 1.499(7) . ?
N1 C20 1.498(7) . ?
N2 C22 1.467(9) . ?
N2 H2A 0.9000 . ?
N2 H2B 0.9000 . ?
N3 C30 1.479(8) . ?
N3 H3A 0.9000 . ?
N3 H3B 0.9000 . ?
N4 C40 1.337(8) . ?
N4 C44 1.341(8) . ?
N5 C50 1.342(7) . ?
N5 C54 1.367(7) . ?
N6 C60 1.315(7) . ?
N6 N61 1.385(6) . ?
N60 C60 1.352(7) . ?
N60 C61 1.370(7) . ?
N60 N600 1.411(6) . ?
N61 C61 1.309(7) . ?
N63 C62 1.344(7) . ?
N63 C64 1.351(8) . ?
N600 H60A 0.8600 . ?
N600 H60B 0.8600 . ?
C20 C21A 1.4698(11) . ?
C20 C21B 1.4700(11) . ?
C20 H20C 0.9707 . ?
C20 H20D 0.9700 . ?
C20 H20A 0.9701 . ?
C20 H20B 0.9702 . ?
C21A C21B 1.204(19) . ?
C21A C22 1.4699(11) . ?
C21A H20A 1.2942 . ?
C21A H21A 0.9697 . ?
C21A H21B 0.9697 . ?
C21A H21D 1.1788 . ?
C21A H22D 1.2546 . ?
C21B C22 1.4701(11) . ?
C21B H20C 1.4870 . ?
C21B H21A 1.5571 . ?
C21B H21C 0.9707 . ?
C21B H21D 0.9701 . ?
C21B H22D 0.5393 . ?
C21B H22B 1.3761 . ?
C22 H21B 1.2708 . ?
C22 H22C 0.9697 . ?
C22 H22D 0.9702 . ?
C22 H22A 0.9694 . ?
C22 H22B 0.9701 . ?
C30 C31 1.512(9) . ?
C30 H30A 0.9700 . ?
C30 H30B 0.9700 . ?
C31 C32 1.498(10) . ?
C31 H31A 0.9700 . ?
C31 H31B 0.9700 . ?
C32 H32A 0.9700 . ?
C32 H32B 0.9700 . ?
C40 C41 1.370(10) . ?
C40 H40 0.9300 . ?
C41 C42 1.380(12) . ?
C41 H41 0.9300 . ?
C42 C43 1.371(12) . ?
C42 H42 0.9300 . ?
C43 C44 1.403(9) . ?
C43 H43 0.9300 . ?
C44 C45 1.487(9) . ?
C45 H45A 0.9700 . ?
C45 H45B 0.9700 . ?
C50 C51 1.367(9) . ?
C50 H50 0.9300 . ?
C51 C52 1.383(9) . ?
C51 H51 0.9300 . ?
C52 C53 1.380(8) . ?
C52 H52 0.9300 . ?
C53 C54 1.366(8) . ?
C53 H53 0.9300 . ?
C54 C60 1.465(7) . ?
C61 C62 1.464(8) . ?
C62 C67 1.390(8) . ?
C64 C65 1.357(10) . ?
C64 H64 0.9300 . ?
C65 C66 1.364(10) . ?
C65 H65 0.9300 . ?
C66 C67 1.374(9) . ?
C66 H66 0.9300 . ?
C67 H67 0.9300 . ?
Cl1 O13 1.387(2) . ?
Cl1 O14 1.387(2) . ?
Cl1 O11 1.388(2) . ?
Cl1 O12 1.389(2) . ?
Cl2 O24 1.386(2) . ?
Cl2 O22 1.391(2) . ?
Cl2 O21 1.388(2) . ?
Cl2 O23 1.390(2) . ?
